data_7022317
loop_
_publ_author_name
'Orive, Joseba'
'Larrea, Edurne S.'
'Fern\'andez de Luis, Roberto'
'Iglesias, Marta'
'Mesa, Jos\'e L'
'Rojo, Te\'ofilo'
'Arriortua, Mar\'ia I'

_publ_section_title
;
 Amine templated open-framework vanadium(III) phosphites with catalytic
 properties.
;
_journal_issue 13
_journal_name_full 'Dalton transactions (Cambridge, England : 2003)'
_journal_page_first 4500
_journal_page_last 4512
_journal_paper_doi 10.1039/c2dt32286b
_journal_volume 42
_journal_year 2013
_chemical_formula_sum 'C42 H148 N6 O120.68 P34 V18'
_chemical_formula_weight 4638.12
_chemical_name_systematic
;
?
;
_space_group_IT_number 176
_symmetry_cell_setting hexagonal
_symmetry_space_group_name_Hall '-P 6c'
_symmetry_space_group_name_H-M 'P 63/m'
_atom_sites_solution_hydrogens geom
_atom_sites_solution_primary direct
_atom_sites_solution_secondary difmap
_audit_conform_dict_location ftp://ftp.iucr.org/pub/cif_core.dic
_audit_conform_dict_name cif_core.dic
_audit_conform_dict_version 2.4
_audit_creation_date 2012-02-20T15:52:37-00:00
_audit_creation_method 'WinGX routine CIF_UPDATE'
_cell_angle_alpha 90
_cell_angle_beta 90
_cell_angle_gamma 120
_cell_formula_units_Z 1
_cell_length_a 13.41250(10)
_cell_length_b 13.41250(10)
_cell_length_c 27.8003(3)
_cell_measurement_reflns_used 11426
_cell_measurement_temperature 100(2)
_cell_measurement_theta_max 76.3956
_cell_measurement_theta_min 3.1764
_cell_volume 4331.11(7)
_computing_cell_refinement
;
CrysAlisPro, Agilent Technologies,
Version 1.171.34.49 (release 20-01-2011 CrysAlis171 .NET)
(compiled Jan 20 2011,15:58:25)
;
_computing_data_collection
;
CrysAlisPro, Agilent Technologies,
Version 1.171.34.49 (release 20-01-2011 CrysAlis171 .NET)
(compiled Jan 20 2011,15:58:25)
;
_computing_data_reduction
;
CrysAlisPro, Agilent Technologies,
Version 1.171.34.49 (release 20-01-2011 CrysAlis171 .NET)
(compiled Jan 20 2011,15:58:25)
;
_computing_structure_refinement 'SHELXL-97 (Sheldrick, 2008)'
_diffrn_ambient_temperature 100(2)
_diffrn_detector_area_resol_mean 10.4023
_diffrn_measured_fraction_theta_full 0.997
_diffrn_measured_fraction_theta_max 0.997
_diffrn_measurement_device_type 'SuperNova, Single source at offset), Atlas'
_diffrn_measurement_method '\w scans'
_diffrn_orient_matrix_UB_11 0.1027392
_diffrn_orient_matrix_UB_12 -0.0160838
_diffrn_orient_matrix_UB_13 0.0130509
_diffrn_orient_matrix_UB_21 0.0003536
_diffrn_orient_matrix_UB_22 -0.042281
_diffrn_orient_matrix_UB_23 -0.0514852
_diffrn_orient_matrix_UB_31 0.0838813
_diffrn_orient_matrix_UB_32 0.1246633
_diffrn_orient_matrix_UB_33 -0.0157716
_diffrn_radiation_monochromator graphite
_diffrn_radiation_type CuK\a
_diffrn_radiation_wavelength 1.54184
_diffrn_reflns_av_R_equivalents 0.0582
_diffrn_reflns_av_unetI/netI 0.0274
_diffrn_reflns_limit_h_max 16
_diffrn_reflns_limit_h_min -15
_diffrn_reflns_limit_k_max 16
_diffrn_reflns_limit_k_min -15
_diffrn_reflns_limit_l_max 33
_diffrn_reflns_limit_l_min -33
_diffrn_reflns_number 24685
_diffrn_reflns_theta_full 70.04
_diffrn_reflns_theta_max 70.04
_diffrn_reflns_theta_min 3.81
_exptl_absorpt_coefficient_mu 11.695
_exptl_absorpt_correction_T_max 0.694
_exptl_absorpt_correction_T_min 0.371
_exptl_absorpt_correction_type analytical
_exptl_absorpt_process_details
;
CrysAlisPro, Agilent Technologies,
Version 1.171.34.49 (release 20-01-2011 CrysAlis171 .NET)
(compiled Jan 20 2011,15:58:25)
Analytical numeric absorption correction using a multifaceted crystal
model based on expressions derived by R.C. Clark & J.S.
(Clark, R. C. & Reid, J. S. (1995). Acta Cryst. A51, 887-897)
;
_exptl_crystal_density_diffrn 1.778
_exptl_crystal_density_meas 1.79(3)
_exptl_crystal_density_method flotation
_exptl_crystal_F_000 2331
_exptl_crystal_size_max 0.13
_exptl_crystal_size_mid 0.1
_exptl_crystal_size_min 0.03
_refine_diff_density_max 1.302
_refine_diff_density_min -0.704
_refine_diff_density_rms 0.135
_refine_ls_extinction_method none
_refine_ls_goodness_of_fit_ref 1.096
_refine_ls_hydrogen_treatment mixed
_refine_ls_matrix_type full
_refine_ls_number_parameters 188
_refine_ls_number_reflns 2810
_refine_ls_number_restraints 14
_refine_ls_restrained_S_all 1.102
_refine_ls_R_factor_all 0.045
_refine_ls_R_factor_gt 0.0438
_refine_ls_shift/su_max 0.001
_refine_ls_shift/su_mean 0
_refine_ls_structure_factor_coef Fsqd
_refine_ls_weighting_details 'calc w=1/[\s^2^(Fo^2^)+(0.0835P)^2^+7.9489P] where P=(Fo^2^+2Fc^2^)/3'
_refine_ls_weighting_scheme calc
_refine_ls_wR_factor_gt 0.128
_refine_ls_wR_factor_ref 0.1298
_reflns_number_gt 2740
_reflns_number_total 2810
_reflns_threshold_expression >2\s(I)
_cod_data_source_file c2dt32286b.txt
_cod_data_source_block compound_4
_cod_database_code 7022317

loop_
_symmetry_equiv_pos_as_xyz
'x, y, z'
'-x, -y, z+1/2'
'-y, x-y, z'
'y, -x+y, z+1/2'
'-x+y, -x, z'
'x-y, x, z+1/2'
'-x, -y, -z'
'x, y, -z-1/2'
'y, -x+y, -z'
'-y, x-y, -z-1/2'
'x-y, x, -z'
'-x+y, -x, -z-1/2'

loop_
_atom_site_label
_atom_site_type_symbol
_atom_site_fract_x
_atom_site_fract_y
_atom_site_fract_z
_atom_site_U_iso_or_equiv
_atom_site_adp_type
_atom_site_occupancy
_atom_site_symmetry_multiplicity
_atom_site_calc_flag
_atom_site_refinement_flags
_atom_site_disorder_assembly
_atom_site_disorder_group
V1 V 0 1 0.5 0.0076(3) Uani 1 6 d S . .
V2 V 0.29251(7) 0.85685(7) 0.52686(3) 0.0158(2) Uani 1 1 d . . .
V3 V 0 1 0.66429(4) 0.0179(3) Uani 1 3 d S . .
P1 P 0.16281(9) 0.97533(9) 0.58404(3) 0.0123(2) Uani 1 1 d D . .
P2 P 0.12690(10) 0.63024(9) 0.46386(4) 0.0142(2) Uani 1 1 d . . .
P3 P 0.3333 0.6667 0.58962(7) 0.0179(4) Uani 1 3 d SD . .
P4 P 0.19121(17) 1.06594(17) 0.75 0.0267(4) Uani 1 2 d SD . .
O1 O 0.1502(3) 0.7170(3) 0.50377(13) 0.0218(8) Uani 1 1 d . . .
O2 O 0.1682(3) 0.5471(3) 0.47567(13) 0.0214(7) Uani 1 1 d . . .
O3 O 0.0005(3) 0.5697(3) 0.45009(11) 0.0193(6) Uani 1 1 d . . .
O4 O 0.1866(3) 0.8796(3) 0.56980(12) 0.0182(6) Uani 1 1 d D . .
O5 O 0.3260(3) 0.7726(3) 0.57592(14) 0.0250(7) Uani 1 1 d . . .
O6 O 0.2580(3) 0.9474(3) 0.47394(11) 0.0163(7) Uani 1 1 d D . .
O7 O 0.1412(4) 1.0807(4) 0.70447(12) 0.0331(8) Uani 1 1 d . . .
O8 O 0.0713(3) 0.9296(3) 0.62249(10) 0.0188(6) Uani 1 1 d D . .
O9 O 0.1364(3) 1.0286(2) 0.54050(10) 0.0123(6) Uani 1 1 d D . .
O10 O 0.3209(6) 1.1506(8) 0.75 0.062(2) Uani 1 2 d S . .
H10 H 0.3556 1.1147 0.75 0.093 Uiso 1 2 calc SR . .
OW1 O 0.5580(13) 0.8258(15) 0.3232(6) 0.045(3) Uiso 0.3 1 d P A 1
OW2 O 0.2837(17) 0.9497(18) 0.3698(7) 0.034(4) Uiso 0.2 1 d P B 1
OW3 O 0.3333 0.6667 0.3074(17) 0.047(11) Uiso 0.17 3 d SP C 1
N1 N 0.4076(8) 1.0521(8) 0.3928(3) 0.0299(19) Uiso 0.5 1 d PD D 2
H1A H 0.3846 0.9895 0.4109 0.045 Uiso 0.5 1 calc PR D 2
H1B H 0.3792 1.0944 0.4048 0.045 Uiso 0.5 1 calc PR D 2
H1C H 0.4841 1.0933 0.3928 0.045 Uiso 0.5 1 calc PR D 2
C1 C 0.3656(13) 1.0175(12) 0.3430(4) 0.049(3) Uiso 0.5 1 d PD D 2
H11 H 0.2814 0.9714 0.3433 0.059 Uiso 0.5 1 calc PR D 2
C2 C 0.403(2) 1.1129(17) 0.3055(4) 0.106(8) Uiso 0.5 1 d PD D 2
H2A H 0.4755 1.175 0.3176 0.127 Uiso 0.5 1 calc PR D 2
H2B H 0.3482 1.1394 0.3087 0.127 Uiso 0.5 1 calc PR D 2
C3 C 0.4224(16) 1.112(2) 0.25 0.143(9) Uiso 1 2 d SD D 2
H3A H 0.3702 1.0383 0.2357 0.172 Uiso 0.5 1 calc PR D 2
H3B H 0.4151 1.1722 0.2336 0.172 Uiso 0.5 1 calc PR D 2
C4 C 0.5460(14) 1.1368(15) 0.25 0.091(5) Uiso 1 2 d SD D 2
H4A H 0.5752 1.1547 0.2173 0.11 Uiso 0.5 1 calc PR D 2
H4B H 0.592 1.2048 0.2694 0.11 Uiso 0.5 1 calc PR D 2
C5 C 0.563(2) 1.0405(17) 0.2686(6) 0.092(7) Uiso 0.5 1 d PD D 2
H5A H 0.6423 1.0629 0.2611 0.11 Uiso 0.5 1 calc PR D 2
H5B H 0.5155 0.9744 0.2485 0.11 Uiso 1 2 calc SR D 2
C6 C 0.5434(16) 0.995(2) 0.3201(7) 0.089(6) Uiso 0.5 1 d PD D 2
H6A H 0.5697 0.94 0.3236 0.106 Uiso 0.5 1 calc PR D 2
H6B H 0.5864 1.0581 0.3424 0.106 Uiso 0.5 1 calc PR D 2
C7 C 0.4158(15) 0.9377(19) 0.3313(8) 0.081(6) Uiso 0.5 1 d PD D 2
H7A H 0.4002 0.8867 0.3585 0.098 Uiso 0.5 1 calc PR D 2
H7B H 0.3739 0.8901 0.304 0.098 Uiso 0.5 1 calc PR D 2
H4 H 0.194(6) 0.964(4) 0.75 0.005(15) Uiso 1 2 d SD . .
H2 H 0.165(4) 0.674(4) 0.4198(15) 0.003(11) Uiso 1 1 d . . .
H1 H 0.259(3) 1.060(3) 0.6039(10) 0.031(16) Uiso 1 1 d D . .
H3 H 0.3333 0.6667 0.6384(17) 0.03(3) Uiso 1 3 d SD . .
H6BW H 0.190(2) 0.935(5) 0.473(2) 0.022(15) Uiso 1 1 d D . .

loop_
_atom_site_aniso_label
_atom_site_aniso_U_11
_atom_site_aniso_U_22
_atom_site_aniso_U_33
_atom_site_aniso_U_23
_atom_site_aniso_U_13
_atom_site_aniso_U_12
V1 0.0056(5) 0.0056(5) 0.0116(7) 0 0 0.0028(2)
V2 0.0071(4) 0.0082(4) 0.0323(4) -0.0014(3) 0.0004(3) 0.0040(3)
V3 0.0211(4) 0.0211(4) 0.0116(6) 0 0 0.0105(2)
P1 0.0102(5) 0.0115(5) 0.0161(5) -0.0004(4) -0.0026(3) 0.0062(4)
P2 0.0078(5) 0.0087(5) 0.0267(5) 0.0039(4) 0.0035(4) 0.0046(4)
P3 0.0151(6) 0.0151(6) 0.0234(9) 0 0 0.0076(3)
P4 0.0216(9) 0.0373(11) 0.0213(8) 0 0 0.0149(8)
O1 0.0104(16) 0.0164(17) 0.0376(19) -0.0029(14) 0.0021(13) 0.0060(13)
O2 0.0151(17) 0.0139(16) 0.0396(19) 0.0075(13) 0.0076(14) 0.0106(14)
O3 0.0088(14) 0.0192(16) 0.0297(15) -0.0022(14) 0.0010(13) 0.0069(13)
O4 0.0140(14) 0.0150(15) 0.0296(15) 0.0031(13) 0.0035(13) 0.0101(13)
O5 0.0192(18) 0.0142(16) 0.0431(19) 0.0014(14) 0.0011(15) 0.0094(15)
O6 0.0112(15) 0.0126(16) 0.0252(15) -0.0018(12) -0.0011(12) 0.0060(13)
O7 0.038(2) 0.040(2) 0.0181(15) -0.0017(15) -0.0056(14) 0.0167(19)
O8 0.0241(16) 0.0236(17) 0.0143(13) 0.0036(13) 0.0019(13) 0.0160(13)
O9 0.0103(14) 0.0118(13) 0.0170(12) 0.0004(11) 0.0023(12) 0.0072(12)
O10 0.032(4) 0.076(5) 0.066(4) 0 0 0.018(4)

loop_
_atom_type_symbol
_atom_type_description
_atom_type_scat_dispersion_real
_atom_type_scat_dispersion_imag
_atom_type_scat_source
C C 0.0181 0.0091 'International Tables Vol C Tables 4.2.6.8 and 6.1.1.4'
H H 0 0 'International Tables Vol C Tables 4.2.6.8 and 6.1.1.4'
N N 0.0311 0.018 'International Tables Vol C Tables 4.2.6.8 and 6.1.1.4'
O O 0.0492 0.0322 'International Tables Vol C Tables 4.2.6.8 and 6.1.1.4'
P P 0.2955 0.4335 'International Tables Vol C Tables 4.2.6.8 and 6.1.1.4'
V V 0.0687 2.1097 'International Tables Vol C Tables 4.2.6.8 and 6.1.1.4'

loop_
_exptl_crystal_face_index_h
_exptl_crystal_face_index_k
_exptl_crystal_face_index_l
_exptl_crystal_face_perp_dist
0 0 -1 0.0295
0 0 1 0.0052
1 0 0 0.0502
0 1 -1 0.055
1 -1 0 0.0513
0 -2 1 0.0489
-1 0 1 0.04
-1 1 0 0.0513

loop_
_geom_angle_atom_site_label_1
_geom_angle_atom_site_label_2
_geom_angle_atom_site_label_3
_geom_angle
_geom_angle_site_symmetry_1
_geom_angle_site_symmetry_3
O9 V1 O9 180.0000(10) 7_576 .
O9 V1 O9 88.16(11) 7_576 3_675
O9 V1 O9 91.84(11) . 3_675
O9 V1 O9 91.84(11) 7_576 11_666
O9 V1 O9 88.16(11) . 11_666
O9 V1 O9 88.16(11) 3_675 11_666
O9 V1 O9 91.84(11) 7_576 9_456
O9 V1 O9 88.16(11) . 9_456
O9 V1 O9 180.00(13) 3_675 9_456
O9 V1 O9 91.84(11) 11_666 9_456
O9 V1 O9 88.16(11) 7_576 5_465
O9 V1 O9 91.84(11) . 5_465
O9 V1 O9 91.84(11) 3_675 5_465
O9 V1 O9 180.0000(10) 11_666 5_465
O9 V1 O9 88.16(11) 9_456 5_465
O5 V2 O2 94.61(15) . 5_565
O5 V2 O4 93.32(14) . .
O2 V2 O4 170.26(14) 5_565 .
O5 V2 O3 87.88(15) . 11_666
O2 V2 O3 93.12(14) 5_565 11_666
O4 V2 O3 92.83(13) . 11_666
O5 V2 O1 93.96(15) . .
O2 V2 O1 88.57(14) 5_565 .
O4 V2 O1 85.23(14) . .
O3 V2 O1 177.40(14) 11_666 .
O5 V2 O6 179.48(14) . .
O2 V2 O6 84.91(13) 5_565 .
O4 V2 O6 87.18(13) . .
O3 V2 O6 91.94(13) 11_666 .
O1 V2 O6 86.24(14) . .
O7 V3 O7 91.54(15) . 3_675
O7 V3 O7 91.54(15) . 5_465
O7 V3 O7 91.54(15) 3_675 5_465
O7 V3 O8 176.12(16) . 5_465
O7 V3 O8 86.60(15) 3_675 5_465
O7 V3 O8 91.91(15) 5_465 5_465
O7 V3 O8 86.60(15) . 3_675
O7 V3 O8 91.91(15) 3_675 3_675
O7 V3 O8 176.12(16) 5_465 3_675
O8 V3 O8 90.06(12) 5_465 3_675
O7 V3 O8 91.91(15) . .
O7 V3 O8 176.12(16) 3_675 .
O7 V3 O8 86.60(14) 5_465 .
O8 V3 O8 90.06(12) 5_465 .
O8 V3 O8 90.06(12) 3_675 .
O8 P1 O4 108.20(18) . .
O8 P1 O9 114.75(17) . .
O4 P1 O9 112.44(17) . .
O8 P1 H1 107.4(11) . .
O4 P1 H1 107.4(11) . .
O9 P1 H1 106.3(11) . .
O2 P2 O3 112.6(2) . .
O2 P2 O1 113.3(2) . .
O3 P2 O1 109.90(18) . .
O2 P2 H2 109(2) . .
O3 P2 H2 95(2) . .
O1 P2 H2 116(2) . .
O5 P3 O5 113.95(13) . 3_665
O5 P3 O5 113.95(13) . 5_565
O5 P3 O5 113.95(13) 3_665 5_565
O5 P3 H3 104.50(16) . .
O5 P3 H3 104.50(16) 3_665 .
O5 P3 H3 104.50(16) 5_565 .
O7 P4 O7 116.1(3) 8_557 .
O7 P4 O10 108.8(2) 8_557 .
O7 P4 O10 108.8(2) . .
O7 P4 H4 111.4(12) 8_557 .
O7 P4 H4 111.4(12) . .
O10 P4 H4 99(3) . .
P2 O1 V2 133.3(2) . .
P2 O2 V2 137.1(2) . 3_665
P2 O3 V2 137.5(2) . 9_456
P1 O4 V2 138.7(2) . .
P3 O5 V2 148.5(2) . .
V2 O6 H6BW 116(4) . .
P4 O7 V3 140.7(3) . .
P1 O8 V3 134.3(2) . .
P1 O9 V1 138.69(19) . .
P4 O10 H10 109.5 . .
C1 N1 H1A 109.5 . .
C1 N1 H1B 109.5 . .
H1A N1 H1B 109.5 . .
C1 N1 H1C 109.5 . .
H1A N1 H1C 109.5 . .
H1B N1 H1C 109.5 . .
N1 C1 C2 117.5(11) . .
N1 C1 C7 100.5(12) . .
C2 C1 C7 111.1(15) . .
N1 C1 H11 109.1 . .
C2 C1 H11 109.1 . .
C7 C1 H11 109.1 . .
C1 C2 C3 130.9(17) . .
C1 C2 H2A 104.5 . .
C3 C2 H2A 104.5 . .
C1 C2 H2B 104.5 . .
C3 C2 H2B 104.5 . .
H2A C2 H2B 105.7 . .
C4 C3 C2 99.4(13) . .
C4 C3 H3A 111.9 . .
C2 C3 H3A 111.9 . .
C4 C3 H3B 111.9 . .
C2 C3 H3B 111.9 . .
H3A C3 H3B 109.6 . .
C5 C4 C3 115.5(18) . .
C5 C4 H4A 108.4 . .
C3 C4 H4A 108.4 . .
C5 C4 H4B 108.4 . .
C3 C4 H4B 108.4 . .
H4A C4 H4B 107.5 . .
C4 C5 C6 126.2(16) . .
C4 C5 H5A 105.8 . .
C6 C5 H5A 105.8 . .
C4 C5 H5B 105.8 . .
C6 C5 H5B 105.8 . .
H5A C5 H5B 106.2 . .
C7 C6 C5 108.8(18) . .
C7 C6 H6A 109.9 . .
C5 C6 H6A 109.9 . .
C7 C6 H6B 109.9 . .
C5 C6 H6B 109.9 . .
H6A C6 H6B 108.3 . .
C6 C7 C1 117.4(17) . .
C6 C7 H7A 108 . .
C1 C7 H7A 108 . .
C6 C7 H7B 108 . .
C1 C7 H7B 108 . .
H7A C7 H7B 107.2 . .

loop_
_geom_bond_atom_site_label_1
_geom_bond_atom_site_label_2
_geom_bond_distance
_geom_bond_site_symmetry_2
V1 O9 2.016(3) 7_576
V1 O9 2.016(3) .
V1 O9 2.016(3) 3_675
V1 O9 2.016(3) 11_666
V1 O9 2.016(3) 9_456
V1 O9 2.016(3) 5_465
V2 O5 1.961(4) .
V2 O2 1.968(3) 5_565
V2 O4 1.992(3) .
V2 O3 1.997(3) 11_666
V2 O1 1.998(3) .
V2 O6 2.102(3) .
V3 O7 1.989(4) .
V3 O7 1.989(4) 3_675
V3 O7 1.989(4) 5_465
V3 O8 2.015(3) 5_465
V3 O8 2.015(3) 3_675
V3 O8 2.015(3) .
P1 O8 1.508(3) .
P1 O4 1.522(3) .
P1 O9 1.534(3) .
P1 H1 1.34(4) .
P2 O2 1.508(3) .
P2 O3 1.518(3) .
P2 O1 1.523(3) .
P2 H2 1.34(4) .
P3 O5 1.521(3) .
P3 O5 1.521(3) 3_665
P3 O5 1.521(3) 5_565
P3 H3 1.36(5) .
P4 O7 1.492(4) 8_557
P4 O7 1.492(4) .
P4 O10 1.530(8) .
P4 H4 1.39(4) .
O2 V2 1.968(3) 3_665
O3 V2 1.997(3) 9_456
O6 H6BW 0.846(10) .
O10 H10 0.82 .
N1 C1 1.481(9) .
N1 H1A 0.89 .
N1 H1B 0.89 .
N1 H1C 0.89 .
C1 C2 1.527(10) .
C1 C7 1.56(2) .
C1 H11 0.98 .
C2 C3 1.564(9) .
C2 H2A 0.97 .
C2 H2B 0.97 .
C3 C4 1.520(10) .
C3 H3A 0.97 .
C3 H3B 0.97 .
C4 C5 1.513(10) .
C4 H4A 0.97 .
C4 H4B 0.97 .
C5 C6 1.527(10) .
C5 H5A 0.97 .
C5 H5B 0.97 .
C6 C7 1.517(10) .
C6 H6A 0.97 .
C6 H6B 0.97 .
C7 H7A 0.97 .
C7 H7B 0.97 .
